data_7705329
loop_
_publ_author_name
'Rom, Tanmay'
'Paul, Avijit Kumar'

_publ_section_title
;
 Role of aromatic <i>vs.</i> aliphatic amine for the variation of
 structural, electrical and catalytic behaviors in a series of silver
 phosphonate extended hybrid solids.
;
_journal_issue 39
_journal_name_full 'Dalton transactions (Cambridge, England : 2003)'
_journal_page_first 13618
_journal_page_last 13634
_journal_paper_doi 10.1039/d0dt02796k
_journal_volume 49
_journal_year 2020
_chemical_formula_sum 'C6 H16 Ag5 N O16 P4'
_chemical_formula_weight 1021.43
_chemical_name_common 'Pentameric Silverphosphonate'
_space_group_IT_number 2
_space_group_name_Hall '-P 1'
_space_group_name_H-M_alt 'P -1'
_symmetry_cell_setting triclinic
_symmetry_space_group_name_H-M 'P -1'
_atom_sites_solution_hydrogens geom
_atom_sites_solution_primary direct
_atom_sites_solution_secondary difmap
_audit_block_doi 10.5517/ccdc.csd.cc253dyn
_audit_update_record
;
2020-04-26 deposited with the CCDC.	2020-09-01 downloaded from the CCDC.
;
_cell_angle_alpha 80.8610(10)
_cell_angle_beta 87.591(2)
_cell_angle_gamma 78.768(2)
_cell_formula_units_Z 2
_cell_length_a 5.7341(3)
_cell_length_b 13.4208(8)
_cell_length_c 13.6754(8)
_cell_measurement_reflns_used 3585
_cell_measurement_temperature 296(2)
_cell_measurement_theta_max 25.00
_cell_measurement_theta_min 1.51
_cell_volume 1019.08(10)
_computing_structure_refinement 'SHELXL-97 (Sheldrick, 2008)'
_diffrn_ambient_temperature 296(2)
_diffrn_measured_fraction_theta_full 1.000
_diffrn_measured_fraction_theta_max 1.000
_diffrn_measurement_device_type 'Bruker D8 Quest PHOTON II diffractometer'
_diffrn_measurement_method '\f and \w scans'
_diffrn_radiation_monochromator graphite
_diffrn_radiation_source 'fine-focus sealed tube'
_diffrn_radiation_type MoK\a
_diffrn_radiation_wavelength 0.71073
_diffrn_reflns_av_R_equivalents 0.0515
_diffrn_reflns_av_sigmaI/netI 0.0316
_diffrn_reflns_limit_h_max 6
_diffrn_reflns_limit_h_min -6
_diffrn_reflns_limit_k_max 15
_diffrn_reflns_limit_k_min -15
_diffrn_reflns_limit_l_max 16
_diffrn_reflns_limit_l_min -16
_diffrn_reflns_number 22942
_diffrn_reflns_theta_full 25.00
_diffrn_reflns_theta_max 25.00
_diffrn_reflns_theta_min 1.51
_exptl_absorpt_coefficient_mu 5.114
_exptl_absorpt_correction_T_max 0.6288
_exptl_absorpt_correction_T_min 0.3091
_exptl_absorpt_correction_type multi-scan
_exptl_absorpt_process_details '(SADABS; Sheldrick, 1996)'
_exptl_crystal_colour 'dark Brown'
_exptl_crystal_density_diffrn 3.329
_exptl_crystal_density_method 'not measured'
_exptl_crystal_description 'Rod type'
_exptl_crystal_F_000 964
_exptl_crystal_size_max 0.30
_exptl_crystal_size_mid 0.16
_exptl_crystal_size_min 0.10
_refine_diff_density_max 1.588
_refine_diff_density_min -3.090
_refine_diff_density_rms 0.608
_refine_ls_extinction_method none
_refine_ls_goodness_of_fit_ref 1.210
_refine_ls_hydrogen_treatment mixed
_refine_ls_matrix_type full
_refine_ls_number_parameters 298
_refine_ls_number_reflns 3585
_refine_ls_number_restraints 2
_refine_ls_restrained_S_all 1.211
_refine_ls_R_factor_all 0.0495
_refine_ls_R_factor_gt 0.0343
_refine_ls_shift/su_max 0.004
_refine_ls_shift/su_mean 0.000
_refine_ls_structure_factor_coef Fsqd
_refine_ls_weighting_details 'calc w=1/[\s^2^(Fo^2^)+(0.0751P)^2^+1.6082P] where P=(Fo^2^+2Fc^2^)/3'
_refine_ls_weighting_scheme calc
_refine_ls_wR_factor_gt 0.1015
_refine_ls_wR_factor_ref 0.1305
_reflns_number_gt 2980
_reflns_number_total 3585
_reflns_threshold_expression >2\s(I)
_cod_data_source_file d0dt02796k2.cif
_cod_data_source_block Compound(II)
_cod_depositor_comments
;
The following automatic conversions were performed:

data item '_exptl_absorpt_correction_type' value 'multi scan' was
changed to 'multi-scan' in accordance with the
/home/data/users/saulius/crontab/automatic-downloads/rss-feeds/RSC/lib/dictionaries/cif_core.dic
dictionary named 'cif_core.dic' version 2.4.2 last updated on
2011-04-26.

data item '_symmetry_cell_setting' value 'Triclinic' was changed to
'triclinic' in accordance with the
/home/data/users/saulius/crontab/automatic-downloads/rss-feeds/RSC/lib/dictionaries/cif_core.dic
dictionary named 'cif_core.dic' version 2.4.2 last updated on
2011-04-26.

Automatic conversion script
Id: cif_fix_values 7556 2019-12-06 15:28:31Z antanas 

 Adding full bibliography for 7705328--7705331.cif.
;
_cod_original_sg_symbol_H-M P-1
_cod_database_code 7705329

loop_
_symmetry_equiv_pos_as_xyz
'x, y, z'
'-x, -y, -z'

loop_
_atom_site_label
_atom_site_type_symbol
_atom_site_fract_x
_atom_site_fract_y
_atom_site_fract_z
_atom_site_U_iso_or_equiv
_atom_site_adp_type
_atom_site_occupancy
_atom_site_symmetry_multiplicity
_atom_site_calc_flag
_atom_site_refinement_flags
_atom_site_disorder_assembly
_atom_site_disorder_group
Ag1 Ag 0.81112(11) 0.55538(5) 1.06215(4) 0.02671(19) Uani 1 1 d . . .
Ag2 Ag 0.37559(11) 0.43426(5) 0.69791(5) 0.0295(2) Uani 1 1 d . . .
Ag3 Ag 0.25575(11) 0.61576(5) 0.47239(5) 0.0308(2) Uani 1 1 d . . .
Ag4 Ag 0.24767(12) 0.65319(5) 1.00984(5) 0.0321(2) Uani 1 1 d . . .
Ag5 Ag 0.91526(13) 0.33433(6) 0.74259(5) 0.0394(2) Uani 1 1 d . . .
P1 P 0.6268(3) 0.56950(15) 0.83856(14) 0.0180(4) Uani 1 1 d . . .
P2 P 0.7789(3) 0.58582(15) 0.61735(13) 0.0176(4) Uani 1 1 d . . .
P3 P 0.5298(3) 0.19209(14) 0.64468(14) 0.0186(4) Uani 1 1 d . . .
P4 P 0.4783(4) 0.21296(15) 0.86586(14) 0.0223(4) Uani 1 1 d . . .
O1 O 0.6054(10) 0.6339(4) 0.9215(4) 0.0285(13) Uani 1 1 d . . .
O2 O 0.3856(9) 0.5460(4) 0.8149(4) 0.0266(12) Uani 1 1 d . . .
O3 O 0.8214(9) 0.4731(4) 0.8582(4) 0.0241(12) Uani 1 1 d . . .
O4 O 0.5484(10) 0.5603(5) 0.5880(4) 0.0285(13) Uani 1 1 d . . .
O5 O 0.9746(10) 0.4930(4) 0.6378(4) 0.0306(13) Uani 1 1 d . . .
O6 O 0.8617(9) 0.6681(4) 0.5368(4) 0.0231(12) Uani 1 1 d . . .
O7 O 0.9405(9) 0.6814(4) 0.7505(4) 0.0201(11) Uani 1 1 d . . .
H7 H 1.0559 0.6423 0.7317 0.030 Uiso 1 1 calc R . .
O8 O 0.3307(10) 0.2888(4) 0.6257(4) 0.0231(11) Uani 1 1 d . . .
O9 O 0.7737(10) 0.2204(4) 0.6392(4) 0.0282(13) Uani 1 1 d . . .
O10 O 0.5098(10) 0.1161(4) 0.5772(4) 0.0285(13) Uani 1 1 d . . .
O11 O 0.7230(11) 0.2380(5) 0.8692(4) 0.0361(15) Uani 1 1 d . . .
O12 O 0.2693(11) 0.3009(5) 0.8479(4) 0.0366(15) Uani 1 1 d . . .
O13 O 0.4290(10) 0.1441(4) 0.9675(4) 0.0287(13) Uani 1 1 d . . .
O14 O 0.2445(10) 0.1014(5) 0.7734(4) 0.0318(13) Uani 1 1 d . . .
H14 H 0.2337 0.0719 0.7261 0.048 Uiso 1 1 calc R . .
O15 O -0.0303(11) 0.7825(5) 0.9109(5) 0.0314(13) Uani 1 1 d D . .
H15 H -0.1614 0.7884 0.9382 0.047 Uiso 1 1 calc RD . .
C1 C 0.7250(12) 0.6496(5) 0.7278(5) 0.0142(14) Uani 1 1 d . . .
C2 C 0.5363(15) 0.7481(6) 0.7045(6) 0.0285(18) Uani 1 1 d . . .
H2A H 0.5291 0.7880 0.7573 0.043 Uiso 1 1 calc R . .
H2B H 0.3841 0.7304 0.6979 0.043 Uiso 1 1 calc R . .
H2C H 0.5779 0.7877 0.6437 0.043 Uiso 1 1 calc R . .
C3 C 0.4788(13) 0.1292(6) 0.7719(6) 0.0213(16) Uani 1 1 d . . .
C4 C 0.6628(15) 0.0303(6) 0.7957(6) 0.0301(19) Uani 1 1 d . . .
H4A H 0.6485 0.0020 0.8642 0.045 Uiso 1 1 calc R . .
H4B H 0.8194 0.0450 0.7828 0.045 Uiso 1 1 calc R . .
H4C H 0.6362 -0.0184 0.7550 0.045 Uiso 1 1 calc R . .
C5 C 1.0961(12) 0.0732(5) 0.5457(5) 0.0180(15) Uani 1 1 d . . .
H5A H 1.2332 0.1006 0.5602 0.022 Uiso 1 1 calc R . .
H5B H 0.9568 0.1118 0.5747 0.022 Uiso 1 1 calc R . .
C6 C 0.8722(15) 0.0358(6) 0.4098(6) 0.0300(19) Uani 1 1 d . . .
H6A H 0.7207 0.0722 0.4316 0.036 Uiso 1 1 calc R . .
H6B H 0.8685 0.0411 0.3383 0.036 Uiso 1 1 calc R . .
N1 N 1.0677(16) 0.0861(7) 0.4374(7) 0.053(2) Uani 1 1 d . . .
H1A H 1.2053 0.0584 0.4096 0.063 Uiso 1 1 calc R . .
O100 O 0.8299(11) 0.0518(5) 0.0636(5) 0.0442(17) Uani 1 1 d . . .
H16 H -0.045(14) 0.749(5) 0.864(4) 0.01(2) Uiso 1 1 d D . .

loop_
_atom_site_aniso_label
_atom_site_aniso_U_11
_atom_site_aniso_U_22
_atom_site_aniso_U_33
_atom_site_aniso_U_23
_atom_site_aniso_U_13
_atom_site_aniso_U_12
Ag1 0.0314(4) 0.0304(4) 0.0182(3) -0.0040(3) -0.0027(3) -0.0049(3)
Ag2 0.0332(4) 0.0272(4) 0.0305(4) -0.0049(3) -0.0016(3) -0.0112(3)
Ag3 0.0255(3) 0.0345(4) 0.0298(4) 0.0007(3) -0.0037(3) -0.0035(3)
Ag4 0.0378(4) 0.0358(4) 0.0226(4) -0.0019(3) 0.0011(3) -0.0096(3)
Ag5 0.0420(4) 0.0572(5) 0.0261(4) -0.0045(3) -0.0022(3) -0.0281(4)
P1 0.0187(9) 0.0233(10) 0.0116(9) 0.0011(7) -0.0012(7) -0.0055(8)
P2 0.0194(9) 0.0229(10) 0.0110(9) -0.0008(7) -0.0018(7) -0.0060(8)
P3 0.0223(10) 0.0181(9) 0.0143(9) -0.0006(7) -0.0012(8) -0.0025(8)
P4 0.0309(11) 0.0210(10) 0.0147(10) -0.0021(8) -0.0031(8) -0.0045(8)
O1 0.039(3) 0.035(3) 0.013(3) -0.006(2) 0.003(2) -0.011(3)
O2 0.025(3) 0.035(3) 0.023(3) 0.001(2) -0.003(2) -0.014(2)
O3 0.027(3) 0.023(3) 0.018(3) 0.008(2) -0.005(2) -0.002(2)
O4 0.030(3) 0.041(3) 0.018(3) 0.002(2) -0.008(2) -0.018(3)
O5 0.030(3) 0.029(3) 0.026(3) -0.001(2) -0.001(2) 0.008(2)
O6 0.026(3) 0.030(3) 0.012(3) 0.005(2) -0.002(2) -0.010(2)
O7 0.018(3) 0.025(3) 0.020(3) -0.005(2) 0.004(2) -0.008(2)
O8 0.030(3) 0.019(3) 0.016(3) -0.002(2) -0.007(2) 0.004(2)
O9 0.026(3) 0.033(3) 0.027(3) -0.005(2) 0.004(2) -0.009(2)
O10 0.032(3) 0.029(3) 0.025(3) -0.007(2) 0.000(2) -0.005(2)
O11 0.039(3) 0.046(4) 0.030(3) -0.006(3) -0.001(3) -0.023(3)
O12 0.051(4) 0.030(3) 0.023(3) -0.005(3) -0.015(3) 0.010(3)
O13 0.034(3) 0.034(3) 0.015(3) 0.004(2) 0.001(2) -0.003(3)
O14 0.029(3) 0.041(4) 0.030(3) -0.008(3) -0.002(3) -0.014(3)
O15 0.033(3) 0.032(3) 0.032(3) -0.011(3) 0.001(3) -0.008(3)
C1 0.014(3) 0.013(3) 0.014(3) -0.002(3) 0.001(3) 0.001(3)
C2 0.035(5) 0.015(4) 0.032(5) 0.003(3) -0.005(4) -0.001(3)
C3 0.020(4) 0.018(4) 0.027(4) -0.003(3) -0.005(3) -0.005(3)
C4 0.032(4) 0.027(4) 0.023(4) 0.004(3) 0.000(4) 0.006(4)
C5 0.014(3) 0.015(3) 0.025(4) -0.007(3) 0.002(3) -0.001(3)
C6 0.029(4) 0.034(5) 0.026(4) -0.006(4) 0.004(4) -0.004(4)
N1 0.051(5) 0.041(5) 0.064(6) -0.007(4) 0.007(5) -0.006(4)
O100 0.042(4) 0.046(4) 0.045(4) 0.006(3) -0.014(3) -0.016(3)

loop_
_atom_type_symbol
_atom_type_description
_atom_type_scat_dispersion_real
_atom_type_scat_dispersion_imag
_atom_type_scat_source
C C 0.0033 0.0016 'International Tables Vol C Tables 4.2.6.8 and 6.1.1.4'
H H 0.0000 0.0000 'International Tables Vol C Tables 4.2.6.8 and 6.1.1.4'
Ag Ag -0.8971 1.1015 'International Tables Vol C Tables 4.2.6.8 and 6.1.1.4'
N N 0.0061 0.0033 'International Tables Vol C Tables 4.2.6.8 and 6.1.1.4'
O O 0.0106 0.0060 'International Tables Vol C Tables 4.2.6.8 and 6.1.1.4'
P P 0.1023 0.0942 'International Tables Vol C Tables 4.2.6.8 and 6.1.1.4'

loop_
_citation_id
_citation_doi
_citation_year
1 10.1021/acs.inorgchem.0c01239 2020

loop_
_geom_angle_atom_site_label_1
_geom_angle_atom_site_label_2
_geom_angle_atom_site_label_3
_geom_angle
_geom_angle_site_symmetry_1
_geom_angle_site_symmetry_3
_geom_angle_publ_flag
O1 Ag1 O3 144.48(18) . 2_767 ?
O1 Ag1 O2 117.86(19) . 2_667 ?
O3 Ag1 O2 97.63(18) 2_767 2_667 ?
O1 Ag1 O12 97.6(2) . 2_667 ?
O3 Ag1 O12 81.8(2) 2_767 2_667 ?
O2 Ag1 O12 91.8(2) 2_667 2_667 ?
O1 Ag1 Ag1 89.88(14) . 2_767 ?
O3 Ag1 Ag1 70.95(14) 2_767 2_767 ?
O2 Ag1 Ag1 117.67(14) 2_667 2_767 ?
O12 Ag1 Ag1 141.63(17) 2_667 2_767 ?
O1 Ag1 Ag4 95.47(14) . 1_655 ?
O3 Ag1 Ag4 49.42(12) 2_767 1_655 ?
O2 Ag1 Ag4 146.32(13) 2_667 1_655 ?
O12 Ag1 Ag4 78.24(16) 2_667 1_655 ?
Ag1 Ag1 Ag4 63.57(2) 2_767 1_655 ?
O1 Ag1 Ag4 84.66(14) . 2_667 ?
O3 Ag1 Ag4 108.38(13) 2_767 2_667 ?
O2 Ag1 Ag4 68.95(14) 2_667 2_667 ?
O12 Ag1 Ag4 158.92(16) 2_667 2_667 ?
Ag1 Ag1 Ag4 58.98(2) 2_767 2_667 ?
Ag4 Ag1 Ag4 122.54(2) 1_655 2_667 ?
O1 Ag1 Ag4 44.78(14) . . ?
O3 Ag1 Ag4 159.07(14) 2_767 . ?
O2 Ag1 Ag4 78.75(14) 2_667 . ?
O12 Ag1 Ag4 77.71(15) 2_667 . ?
Ag1 Ag1 Ag4 129.11(3) 2_767 . ?
Ag4 Ag1 Ag4 128.73(3) 1_655 . ?
Ag4 Ag1 Ag4 89.72(2) 2_667 . ?
O2 Ag2 O8 161.95(18) . . ?
O2 Ag2 O4 83.66(19) . . ?
O8 Ag2 O4 114.19(19) . . ?
O2 Ag2 O5 100.87(19) . 1_455 ?
O8 Ag2 O5 80.65(19) . 1_455 ?
O4 Ag2 O5 96.04(19) . 1_455 ?
O2 Ag2 Ag3 128.05(13) . 2_666 ?
O8 Ag2 Ag3 65.88(13) . 2_666 ?
O4 Ag2 Ag3 55.16(15) . 2_666 ?
O5 Ag2 Ag3 112.50(13) 1_455 2_666 ?
O2 Ag2 Ag5 89.64(14) . . ?
O8 Ag2 Ag5 90.05(13) . . ?
O4 Ag2 Ag5 82.82(14) . . ?
O5 Ag2 Ag5 169.26(14) 1_455 . ?
Ag3 Ag2 Ag5 58.20(2) 2_666 . ?
O2 Ag2 Ag5 108.11(13) . 1_455 ?
O8 Ag2 Ag5 59.15(13) . 1_455 ?
O4 Ag2 Ag5 144.56(13) . 1_455 ?
O5 Ag2 Ag5 49.50(13) 1_455 1_455 ?
Ag3 Ag2 Ag5 123.83(3) 2_666 1_455 ?
Ag5 Ag2 Ag5 129.16(3) . 1_455 ?
O4 Ag3 O6 115.63(19) . 1_455 ?
O4 Ag3 O9 122.09(19) . 2_666 ?
O6 Ag3 O9 91.31(17) 1_455 2_666 ?
O4 Ag3 Ag5 151.85(15) . 2_666 ?
O6 Ag3 Ag5 92.52(12) 1_455 2_666 ?
O9 Ag3 Ag5 52.49(14) 2_666 2_666 ?
O4 Ag3 Ag2 90.62(15) . 2_666 ?
O6 Ag3 Ag2 153.59(12) 1_455 2_666 ?
O9 Ag3 Ag2 75.87(13) 2_666 2_666 ?
Ag5 Ag3 Ag2 61.31(2) 2_666 2_666 ?
O1 Ag4 O3 120.63(19) . 2_667 ?
O1 Ag4 O15 106.9(2) . . ?
O3 Ag4 O15 129.71(19) 2_667 . ?
O1 Ag4 O11 107.4(2) . 2_667 ?
O3 Ag4 O11 87.63(19) 2_667 2_667 ?
O15 Ag4 O11 93.4(2) . 2_667 ?
O1 Ag4 Ag1 142.56(14) . 1_455 ?
O3 Ag4 Ag1 49.44(13) 2_667 1_455 ?
O15 Ag4 Ag1 83.10(14) . 1_455 ?
O11 Ag4 Ag1 107.89(14) 2_667 1_455 ?
O1 Ag4 Ag1 85.13(14) . 2_667 ?
O3 Ag4 Ag1 67.39(14) 2_667 2_667 ?
O15 Ag4 Ag1 103.75(15) . 2_667 ?
O11 Ag4 Ag1 154.96(15) 2_667 2_667 ?
Ag1 Ag4 Ag1 57.46(2) 1_455 2_667 ?
O1 Ag4 Ag1 43.98(14) . . ?
O3 Ag4 Ag1 83.09(13) 2_667 . ?
O15 Ag4 Ag1 147.13(14) . . ?
O11 Ag4 Ag1 84.69(16) 2_667 . ?
Ag1 Ag4 Ag1 128.73(3) 1_455 . ?
Ag1 Ag4 Ag1 90.28(2) 2_667 . ?
O11 Ag5 O5 153.9(2) . . ?
O11 Ag5 O12 89.2(2) . 1_655 ?
O5 Ag5 O12 99.8(2) . 1_655 ?
O11 Ag5 O9 81.91(19) . . ?
O5 Ag5 O9 109.53(19) . . ?
O12 Ag5 O9 129.83(19) 1_655 . ?
O11 Ag5 O3 83.10(19) . . ?
O5 Ag5 O3 75.55(17) . . ?
O12 Ag5 O3 75.97(18) 1_655 . ?
O9 Ag5 O3 149.68(18) . . ?
O11 Ag5 Ag3 122.78(15) . 2_666 ?
O5 Ag5 Ag3 59.45(14) . 2_666 ?
O12 Ag5 Ag3 144.01(15) 1_655 2_666 ?
O9 Ag5 Ag3 50.94(13) . 2_666 ?
O3 Ag5 Ag3 120.17(11) . 2_666 ?
O11 Ag5 Ag2 79.14(16) . . ?
O5 Ag5 Ag2 81.45(14) . . ?
O12 Ag5 Ag2 151.30(14) 1_655 . ?
O9 Ag5 Ag2 74.73(13) . . ?
O3 Ag5 Ag2 76.65(12) . . ?
Ag3 Ag5 Ag2 60.50(2) 2_666 . ?
O11 Ag5 Ag2 142.29(15) . 1_655 ?
O5 Ag5 Ag2 48.70(14) . 1_655 ?
O12 Ag5 Ag2 53.79(15) 1_655 1_655 ?
O9 Ag5 Ag2 125.43(12) . 1_655 ?
O3 Ag5 Ag2 81.13(12) . 1_655 ?
Ag3 Ag5 Ag2 94.69(2) 2_666 1_655 ?
Ag2 Ag5 Ag2 129.16(3) . 1_655 ?
O1 P1 O3 112.1(3) . . ?
O1 P1 O2 111.6(3) . . ?
O3 P1 O2 113.1(3) . . ?
O1 P1 C1 105.9(3) . . ?
O3 P1 C1 106.1(3) . . ?
O2 P1 C1 107.5(3) . . ?
O5 P2 O4 113.1(3) . . ?
O5 P2 O6 110.0(3) . . ?
O4 P2 O6 110.8(3) . . ?
O5 P2 C1 109.5(3) . . ?
O4 P2 C1 109.0(3) . . ?
O6 P2 C1 104.0(3) . . ?
O10 P3 O9 112.3(3) . . ?
O10 P3 O8 111.7(3) . . ?
O9 P3 O8 111.4(3) . . ?
O10 P3 C3 106.5(3) . . ?
O9 P3 C3 108.6(3) . . ?
O8 P3 C3 106.0(3) . . ?
O12 P4 O11 118.1(4) . . ?
O12 P4 O13 107.3(3) . . ?
O11 P4 O13 108.6(3) . . ?
O12 P4 C3 108.7(4) . . ?
O11 P4 C3 108.8(4) . . ?
O13 P4 C3 104.5(3) . . ?
P1 O1 Ag1 114.9(3) . . ?
P1 O1 Ag4 117.0(3) . . ?
Ag1 O1 Ag4 91.24(18) . . ?
P1 O2 Ag2 118.4(3) . . ?
P1 O2 Ag1 119.2(3) . 2_667 ?
Ag2 O2 Ag1 92.24(19) . 2_667 ?
P1 O3 Ag4 116.5(3) . 2_667 ?
P1 O3 Ag1 131.0(3) . 2_767 ?
Ag4 O3 Ag1 81.15(16) 2_667 2_767 ?
P1 O3 Ag5 124.0(3) . . ?
Ag4 O3 Ag5 89.87(17) 2_667 . ?
Ag1 O3 Ag5 99.66(19) 2_767 . ?
P2 O4 Ag3 140.5(3) . . ?
P2 O4 Ag2 118.6(3) . . ?
Ag3 O4 Ag2 100.5(2) . . ?
P2 O5 Ag2 143.8(4) . 1_655 ?
P2 O5 Ag5 122.5(3) . . ?
Ag2 O5 Ag5 81.80(17) 1_655 . ?
P2 O6 Ag3 114.2(3) . 1_655 ?
C1 O7 H7 109.5 . . ?
P3 O8 Ag2 117.2(3) . . ?
P3 O9 Ag3 107.1(3) . 2_666 ?
P3 O9 Ag5 126.1(3) . . ?
Ag3 O9 Ag5 76.57(16) 2_666 . ?
P4 O11 Ag5 127.0(4) . . ?
P4 O11 Ag4 112.8(3) . 2_667 ?
Ag5 O11 Ag4 94.4(2) . 2_667 ?
P4 O12 Ag1 124.8(3) . 2_667 ?
P4 O12 Ag5 133.3(4) . 1_455 ?
Ag1 O12 Ag5 101.7(2) 2_667 1_455 ?
C3 O14 H14 109.5 . . ?
Ag4 O15 H15 109.5 . . ?
Ag4 O15 H16 99(5) . . ?
H15 O15 H16 103.4 . . ?
O7 C1 C2 106.5(6) . . ?
O7 C1 P2 108.7(4) . . ?
C2 C1 P2 109.3(5) . . ?
O7 C1 P1 109.0(4) . . ?
C2 C1 P1 108.5(5) . . ?
P2 C1 P1 114.5(4) . . ?
C1 C2 H2A 109.5 . . ?
C1 C2 H2B 109.5 . . ?
H2A C2 H2B 109.5 . . ?
C1 C2 H2C 109.5 . . ?
H2A C2 H2C 109.5 . . ?
H2B C2 H2C 109.5 . . ?
O14 C3 C4 108.0(6) . . ?
O14 C3 P4 108.0(5) . . ?
C4 C3 P4 111.0(6) . . ?
O14 C3 P3 106.8(5) . . ?
C4 C3 P3 109.5(5) . . ?
P4 C3 P3 113.4(4) . . ?
C3 C4 H4A 109.5 . . ?
C3 C4 H4B 109.5 . . ?
H4A C4 H4B 109.5 . . ?
C3 C4 H4C 109.5 . . ?
H4A C4 H4C 109.5 . . ?
H4B C4 H4C 109.5 . . ?
C6 C5 N1 111.2(7) 2_756 . ?
C6 C5 H5A 109.4 2_756 . ?
N1 C5 H5A 109.4 . . ?
C6 C5 H5B 109.4 2_756 . ?
N1 C5 H5B 109.4 . . ?
H5A C5 H5B 108.0 . . ?
C5 C6 N1 112.3(7) 2_756 . ?
C5 C6 H6A 109.1 2_756 . ?
N1 C6 H6A 109.1 . . ?
C5 C6 H6B 109.1 2_756 . ?
N1 C6 H6B 109.1 . . ?
H6A C6 H6B 107.9 . . ?
C5 N1 C6 111.9(7) . . ?
C5 N1 H1A 109.2 . . ?
C6 N1 H1A 109.2 . . ?
C5 N1 H2A 109.2 . . ?
C6 N1 H2A 109.2 . . ?
H1A N1 H2A 107.9 . . ?

loop_
_geom_bond_atom_site_label_1
_geom_bond_atom_site_label_2
_geom_bond_distance
_geom_bond_site_symmetry_2
_geom_bond_publ_flag
Ag1 O1 2.295(6) . ?
Ag1 O3 2.349(5) 2_767 ?
Ag1 O2 2.380(5) 2_667 ?
Ag1 O12 2.409(6) 2_667 ?
Ag1 Ag1 3.0051(12) 2_767 ?
Ag1 Ag4 3.0549(9) 1_655 ?
Ag1 Ag4 3.1922(9) 2_667 ?
Ag1 Ag4 3.3041(9) . ?
Ag2 O2 2.370(6) . ?
Ag2 O8 2.384(5) . ?
Ag2 O4 2.412(5) . ?
Ag2 O5 2.415(6) 1_455 ?
Ag2 Ag3 3.1421(9) 2_666 ?
Ag2 Ag5 3.1671(10) . ?
Ag2 Ag5 3.1816(9) 1_455 ?
Ag3 O4 2.287(6) . ?
Ag3 O6 2.405(5) 1_455 ?
Ag3 O9 2.450(6) 2_666 ?
Ag3 Ag5 3.0683(10) 2_666 ?
Ag3 Ag2 3.1421(9) 2_666 ?
Ag4 O1 2.328(6) . ?
Ag4 O3 2.348(5) 2_667 ?
Ag4 O15 2.396(6) . ?
Ag4 O11 2.405(6) 2_667 ?
Ag4 Ag1 3.0549(9) 1_455 ?
Ag4 Ag1 3.1922(9) 2_667 ?
Ag5 O11 2.360(6) . ?
Ag5 O5 2.444(6) . ?
Ag5 O12 2.467(6) 1_655 ?
Ag5 O9 2.502(6) . ?
Ag5 O3 2.594(6) . ?
Ag5 Ag3 3.0683(10) 2_666 ?
Ag5 Ag2 3.1816(9) 1_655 ?
P1 O1 1.519(6) . ?
P1 O3 1.531(5) . ?
P1 O2 1.535(5) . ?
P1 C1 1.847(7) . ?
P2 O5 1.503(6) . ?
P2 O4 1.514(6) . ?
P2 O6 1.559(5) . ?
P2 C1 1.838(7) . ?
P3 O10 1.503(6) . ?
P3 O9 1.515(6) . ?
P3 O8 1.548(5) . ?
P3 C3 1.847(8) . ?
P4 O12 1.507(6) . ?
P4 O11 1.510(6) . ?
P4 O13 1.589(5) . ?
P4 C3 1.836(8) . ?
O2 Ag1 2.380(5) 2_667 ?
O3 Ag4 2.348(5) 2_667 ?
O3 Ag1 2.349(5) 2_767 ?
O5 Ag2 2.415(6) 1_655 ?
O6 Ag3 2.405(5) 1_655 ?
O7 C1 1.444(8) . ?
O7 H7 0.8200 . ?
O9 Ag3 2.450(6) 2_666 ?
O11 Ag4 2.405(6) 2_667 ?
O12 Ag1 2.409(6) 2_667 ?
O12 Ag5 2.467(6) 1_455 ?
O14 C3 1.461(9) . ?
O14 H14 0.8200 . ?
O15 H15 0.8200 . ?
O15 H16 0.851(10) . ?
C1 C2 1.536(10) . ?
C2 H2A 0.9600 . ?
C2 H2B 0.9600 . ?
C2 H2C 0.9600 . ?
C3 C4 1.525(10) . ?
C4 H4A 0.9600 . ?
C4 H4B 0.9600 . ?
C4 H4C 0.9600 . ?
C5 C6 1.473(11) 2_756 ?
C5 N1 1.476(12) . ?
C5 H5A 0.9700 . ?
C5 H5B 0.9700 . ?
C6 C5 1.473(11) 2_756 ?
C6 N1 1.504(12) . ?
C6 H6A 0.9700 . ?
C6 H6B 0.9700 . ?
N1 H1A 0.9000 . ?
N1 H2A 0.9000 . ?
